data_7121162
loop_
_publ_author_name
'Sheng, Guorong'
'Ma, Shicong'
'Bai, Songlin'
'Mao, Jianming'
'Lu, Ping'
'Wang, Yanguang'

_publ_section_title
;
 A copper-catalyzed reaction of 3-diazoindolin-2-imines with
 2-(phenylamino)ethanols: convenient access to
 spiro[indoline-3,2'-oxazolidin]-2-imines.
;
_journal_issue 12
_journal_name_full 'Chemical communications (Cambridge, England)'
_journal_page_first 1529
_journal_page_last 1532
_journal_paper_doi 10.1039/c7cc09488d
_journal_volume 54
_journal_year 2018
_chemical_absolute_configuration unk
_chemical_formula_moiety 'C19 H20 N2 O2'
_chemical_formula_sum 'C19 H20 N2 O2'
_chemical_formula_weight 308.37
_space_group_crystal_system orthorhombic
_space_group_IT_number 19
_space_group_name_Hall 'P 2ac 2ab'
_space_group_name_H-M_alt 'P 21 21 21'
_symmetry_space_group_name_Hall 'P 2ac 2ab'
_symmetry_space_group_name_H-M 'P 21 21 21'
_atom_sites_solution_hydrogens geom
_atom_sites_solution_primary direct
_audit_creation_date 2017-01-18
_audit_creation_method
;
Olex2 1.2
(compiled 2017.01.04 svn.r3372 for OlexSys, GUI svn.r5292)
;
_audit_update_record
;
2017-09-13 deposited with the CCDC.
2018-01-16 downloaded from the CCDC.
;
_cell_angle_alpha 90
_cell_angle_beta 90
_cell_angle_gamma 90
_cell_formula_units_Z 4
_cell_length_a 9.5082(14)
_cell_length_b 9.5276(15)
_cell_length_c 18.393(3)
_cell_measurement_reflns_used 1236
_cell_measurement_temperature 293(2)
_cell_measurement_theta_max 29.4801
_cell_measurement_theta_min 3.2167
_cell_volume 1666.2(5)
_computing_cell_refinement
;
CrysAlisPro, Agilent Technologies,
Version 1.171.35.11 (release 16-05-2011 CrysAlis171 .NET)
(compiled May 16 2011,17:55:39)
;
_computing_data_collection
;
CrysAlisPro, Agilent Technologies,
Version 1.171.35.11 (release 16-05-2011 CrysAlis171 .NET)
(compiled May 16 2011,17:55:39)
;
_computing_data_reduction
;
CrysAlisPro, Agilent Technologies,
Version 1.171.35.11 (release 16-05-2011 CrysAlis171 .NET)
(compiled May 16 2011,17:55:39)
;
_computing_molecular_graphics 'Olex2 (Dolomanov et al., 2009)'
_computing_publication_material 'Olex2 (Dolomanov et al., 2009)'
_computing_structure_refinement 'ShelXL (Sheldrick, 2015)'
_computing_structure_solution 'ShelXS (Sheldrick, 2008)'
_diffrn_ambient_temperature 293.15
_diffrn_detector_area_resol_mean 5.1796
_diffrn_measured_fraction_theta_full 0.976
_diffrn_measured_fraction_theta_max 0.976
_diffrn_measurement_details
;
#__ type_ start__ end____ width___ exp.time_
  1 omega  -75.00   21.00   1.0000    8.0000
omega____ theta____ kappa____ phi______ frames
    -      -12.7965  -77.0000   30.0000 96
;
_diffrn_measurement_device_type 'Xcalibur, Atlas, Gemini ultra'
_diffrn_measurement_method '\w scans'
_diffrn_orient_matrix_UB_11 0.0085617000
_diffrn_orient_matrix_UB_12 -0.0739435000
_diffrn_orient_matrix_UB_13 -0.0013361000
_diffrn_orient_matrix_UB_21 0.0170170000
_diffrn_orient_matrix_UB_22 -0.0006858000
_diffrn_orient_matrix_UB_23 0.0375342000
_diffrn_orient_matrix_UB_31 -0.0721307000
_diffrn_orient_matrix_UB_32 -0.0087593000
_diffrn_orient_matrix_UB_33 0.0087039000
_diffrn_radiation_monochromator graphite
_diffrn_radiation_type MoK\a
_diffrn_radiation_wavelength 0.71073
_diffrn_reflns_av_R_equivalents 0.0348
_diffrn_reflns_av_unetI/netI 0.0587
_diffrn_reflns_Laue_measured_fraction_full 0.976
_diffrn_reflns_Laue_measured_fraction_max 0.976
_diffrn_reflns_limit_h_max 11
_diffrn_reflns_limit_h_min -7
_diffrn_reflns_limit_k_max 11
_diffrn_reflns_limit_k_min -7
_diffrn_reflns_limit_l_max 16
_diffrn_reflns_limit_l_min -22
_diffrn_reflns_number 3614
_diffrn_reflns_point_group_measured_fraction_full 0.854
_diffrn_reflns_point_group_measured_fraction_max 0.853
_diffrn_reflns_theta_full 25.242
_diffrn_reflns_theta_max 25.346
_diffrn_reflns_theta_min 3.223
_diffrn_source 'Enhance (Mo) X-ray Source'
_exptl_absorpt_coefficient_mu 0.080
_exptl_absorpt_correction_T_max 1.00000
_exptl_absorpt_correction_T_min 0.76193
_exptl_absorpt_correction_type multi-scan
_exptl_absorpt_process_details
;
CrysAlisPro, Agilent Technologies,
Version 1.171.35.11 (release 16-05-2011 CrysAlis171 .NET)
(compiled May 16 2011,17:55:39)
Empirical absorption correction using spherical harmonics,
 implemented in SCALE3 ABSPACK scaling algorithm.
;
_exptl_crystal_colour yellow
_exptl_crystal_colour_primary yellow
_exptl_crystal_density_diffrn 1.229
_exptl_crystal_description block
_exptl_crystal_F_000 656
_exptl_crystal_size_max 0.4
_exptl_crystal_size_mid 0.3
_exptl_crystal_size_min 0.28
_refine_diff_density_max 0.142
_refine_diff_density_min -0.154
_refine_diff_density_rms 0.032
_refine_ls_abs_structure_details
;
 Flack x determined using 495 quotients [(I+)-(I-)]/[(I+)+(I-)]
 (Parsons, Flack and Wagner, Acta Cryst. B69 (2013) 249-259).
;
_refine_ls_abs_structure_Flack -1.5(10)
_refine_ls_extinction_method none
_refine_ls_goodness_of_fit_ref 1.097
_refine_ls_hydrogen_treatment constr
_refine_ls_matrix_type full
_refine_ls_number_parameters 211
_refine_ls_number_reflns 2607
_refine_ls_number_restraints 0
_refine_ls_restrained_S_all 1.097
_refine_ls_R_factor_all 0.0825
_refine_ls_R_factor_gt 0.0571
_refine_ls_shift/su_max 0.000
_refine_ls_shift/su_mean 0.000
_refine_ls_structure_factor_coef Fsqd
_refine_ls_weighting_details 'w=1/[\s^2^(Fo^2^)+(0.0508P)^2^+0.0351P] where P=(Fo^2^+2Fc^2^)/3'
_refine_ls_weighting_scheme calc
_refine_ls_wR_factor_gt 0.1166
_refine_ls_wR_factor_ref 0.1409
_reflns_Friedel_coverage 0.511
_reflns_Friedel_fraction_full 0.686
_reflns_Friedel_fraction_max 0.685
_reflns_number_gt 1919
_reflns_number_total 2607
_reflns_threshold_expression 'I > 2\s(I)'
_cod_data_source_file c7cc09488d2.cif
_cod_data_source_block 170118_sgr4_145a
_cod_depositor_comments 'Adding full bibliography for 7121158--7121162.cif.'
_cod_original_cell_volume 1666.2(4)
_cod_database_code 7121162
_shelx_shelxl_version_number 2016/6
_chemical_oxdiff_formula 'c10 h10 n2 o8'
_shelx_space_group_comment
;
The symmetry employed for this shelxl refinement is uniquely defined
by the following loop, which should always be used as a source of
symmetry information in preference to the above space-group names.
They are only intended as comments.
;
_shelx_estimated_absorpt_t_max 0.978
_shelx_estimated_absorpt_t_min 0.969
_reflns_odcompleteness_completeness 97.47
_reflns_odcompleteness_iscentric 1
_reflns_odcompleteness_theta 26.32
_olex2_refinement_description
;
1. Fixed Uiso
 At 1.2 times of:
  All C(H) groups, All C(H,H) groups
 At 1.5 times of:
  All C(H,H,H) groups
2.a Ternary CH refined with riding coordinates:
 C9(H9)
2.b Secondary CH2 refined with riding coordinates:
 C10(H10A,H10B)
2.c Aromatic/amide H refined with riding coordinates:
 C1(H1), C2(H2), C3(H3), C4(H4), C14(H14), C15(H15), C17(H17), C18(H18)
2.d Idealised Me refined as rotating group:
 C11(H11A,H11B,H11C), C12(H12A,H12B,H12C), C19(H19A,H19B,H19C)
;
_olex2_submission_special_instructions 'No special instructions were received'

loop_
_space_group_symop_operation_xyz
'x, y, z'
'-x+1/2, -y, z+1/2'
'x+1/2, -y+1/2, -z'
'-x, y+1/2, -z+1/2'

loop_
_atom_site_label
_atom_site_type_symbol
_atom_site_fract_x
_atom_site_fract_y
_atom_site_fract_z
_atom_site_U_iso_or_equiv
_atom_site_adp_type
_atom_site_occupancy
_atom_site_site_symmetry_order
_atom_site_calc_flag
_atom_site_refinement_flags_posn
O1 O 0.5336(4) 0.6576(4) 0.1636(2) 0.0944(12) Uani 1 1 d .
O2 O 0.4375(3) 0.7836(4) 0.02299(16) 0.0784(10) Uani 1 1 d .
N1 N 0.5890(4) 0.8904(5) 0.1711(2) 0.0691(10) Uani 1 1 d .
N2 N 0.2615(3) 0.7829(4) 0.10700(17) 0.0546(9) Uani 1 1 d .
C1 C 0.3527(6) 1.0949(6) 0.0648(3) 0.0735(13) Uani 1 1 d .
H1 H 0.274471 1.077213 0.035817 0.088 Uiso 1 1 calc R
C2 C 0.3996(7) 1.2330(6) 0.0772(3) 0.0898(16) Uani 1 1 d .
H2 H 0.353444 1.308144 0.055475 0.108 Uiso 1 1 calc R
C3 C 0.5133(7) 1.2567(6) 0.1214(3) 0.0904(18) Uani 1 1 d .
H3 H 0.543411 1.348435 0.128700 0.108 Uiso 1 1 calc R
C4 C 0.5841(6) 1.1496(6) 0.1550(3) 0.0822(15) Uani 1 1 d .
H4 H 0.659920 1.167300 0.185578 0.099 Uiso 1 1 calc R
C5 C 0.5388(5) 1.0154(5) 0.1419(2) 0.0605(11) Uani 1 1 d .
C6 C 0.4245(5) 0.9894(5) 0.0961(2) 0.0571(11) Uani 1 1 d .
C7 C 0.4026(4) 0.8353(4) 0.0932(2) 0.0540(10) Uani 1 1 d .
C8 C 0.5151(5) 0.7793(6) 0.1472(3) 0.0674(12) Uani 1 1 d .
C9 C 0.3293(5) 0.6935(5) -0.0039(2) 0.0662(12) Uani 1 1 d .
H9 H 0.270618 0.745670 -0.038380 0.079 Uiso 1 1 calc R
C10 C 0.2435(5) 0.6582(5) 0.0625(2) 0.0586(11) Uani 1 1 d .
H10A H 0.145436 0.643420 0.050179 0.070 Uiso 1 1 calc R
H10B H 0.279598 0.575382 0.086803 0.070 Uiso 1 1 calc R
C11 C 0.7024(6) 0.8805(7) 0.2239(3) 0.0979(19) Uani 1 1 d .
H11A H 0.787864 0.914976 0.202660 0.147 Uiso 1 1 calc GR
H11B H 0.714720 0.784234 0.237990 0.147 Uiso 1 1 calc GR
H11C H 0.679323 0.935622 0.265921 0.147 Uiso 1 1 calc GR
C12 C 0.3957(7) 0.5709(5) -0.0423(3) 0.0898(17) Uani 1 1 d .
H12A H 0.450135 0.604152 -0.082708 0.135 Uiso 1 1 calc GR
H12B H 0.323559 0.508748 -0.059456 0.135 Uiso 1 1 calc GR
H12C H 0.455943 0.521468 -0.009080 0.135 Uiso 1 1 calc GR
C13 C 0.2016(4) 0.7914(5) 0.1762(2) 0.0505(9) Uani 1 1 d .
C14 C 0.0978(4) 0.6959(5) 0.1974(2) 0.0601(11) Uani 1 1 d .
H14 H 0.071694 0.624039 0.165932 0.072 Uiso 1 1 calc R
C15 C 0.0341(5) 0.7068(5) 0.2638(3) 0.0671(12) Uani 1 1 d .
H15 H -0.034272 0.641257 0.276292 0.080 Uiso 1 1 calc R
C16 C 0.0668(5) 0.8104(5) 0.3128(2) 0.0607(12) Uani 1 1 d .
C17 C 0.1686(5) 0.9034(5) 0.2923(2) 0.0597(11) Uani 1 1 d .
H17 H 0.193793 0.974448 0.324464 0.072 Uiso 1 1 calc R
C18 C 0.2363(4) 0.8961(4) 0.2253(2) 0.0557(11) Uani 1 1 d .
H18 H 0.304978 0.961707 0.213511 0.067 Uiso 1 1 calc R
C19 C -0.0050(7) 0.8195(6) 0.3856(3) 0.0954(18) Uani 1 1 d .
H19A H 0.001639 0.730619 0.409925 0.143 Uiso 1 1 calc GR
H19B H -0.102169 0.843411 0.378762 0.143 Uiso 1 1 calc GR
H19C H 0.039818 0.890433 0.414592 0.143 Uiso 1 1 calc GR

loop_
_atom_site_aniso_label
_atom_site_aniso_U_11
_atom_site_aniso_U_22
_atom_site_aniso_U_33
_atom_site_aniso_U_23
_atom_site_aniso_U_13
_atom_site_aniso_U_12
O1 0.077(2) 0.069(3) 0.137(3) 0.012(2) -0.009(2) 0.005(2)
O2 0.072(2) 0.087(2) 0.0759(19) -0.0274(18) 0.0157(17) -0.0330(19)
N1 0.056(2) 0.068(3) 0.083(2) -0.002(2) -0.009(2) -0.013(2)
N2 0.0508(18) 0.050(2) 0.063(2) -0.0045(18) -0.0029(17) -0.0104(17)
C1 0.077(3) 0.067(3) 0.077(3) 0.006(3) 0.010(3) -0.008(3)
C2 0.106(4) 0.059(4) 0.104(4) 0.015(3) 0.021(4) -0.002(3)
C3 0.100(4) 0.054(4) 0.117(5) -0.020(3) 0.028(4) -0.024(3)
C4 0.083(3) 0.070(4) 0.094(4) -0.017(3) 0.009(3) -0.022(3)
C5 0.058(3) 0.055(3) 0.069(3) -0.009(2) 0.011(2) -0.016(2)
C6 0.058(2) 0.049(3) 0.064(2) 0.001(2) 0.006(2) -0.010(2)
C7 0.050(2) 0.053(3) 0.059(2) -0.008(2) 0.000(2) -0.010(2)
C8 0.056(3) 0.060(3) 0.086(3) -0.004(3) 0.010(2) -0.005(3)
C9 0.072(3) 0.065(3) 0.062(2) -0.006(2) -0.010(2) -0.010(3)
C10 0.058(2) 0.053(3) 0.065(2) -0.008(2) -0.006(2) -0.015(2)
C11 0.065(3) 0.133(5) 0.096(4) 0.007(4) -0.024(3) -0.011(4)
C12 0.116(5) 0.069(4) 0.084(3) -0.020(3) 0.020(3) -0.019(3)
C13 0.0432(18) 0.048(2) 0.061(2) 0.004(2) -0.0075(19) 0.0015(19)
C14 0.054(2) 0.054(3) 0.072(3) 0.004(2) -0.002(2) -0.009(2)
C15 0.056(2) 0.065(3) 0.080(3) 0.011(3) 0.004(2) -0.009(3)
C16 0.056(2) 0.057(3) 0.069(3) 0.014(2) 0.006(2) 0.009(2)
C17 0.062(3) 0.050(3) 0.068(2) 0.001(2) -0.006(2) 0.010(2)
C18 0.055(2) 0.044(2) 0.068(3) 0.002(2) 0.001(2) -0.001(2)
C19 0.112(4) 0.097(5) 0.078(3) 0.020(3) 0.023(3) 0.007(3)

loop_
_atom_type_symbol
_atom_type_description
_atom_type_scat_dispersion_real
_atom_type_scat_dispersion_imag
_atom_type_scat_source
C C 0.0033 0.0016 'International Tables Vol C Tables 4.2.6.8 and 6.1.1.4'
H H 0.0000 0.0000 'International Tables Vol C Tables 4.2.6.8 and 6.1.1.4'
N N 0.0061 0.0033 'International Tables Vol C Tables 4.2.6.8 and 6.1.1.4'
O O 0.0106 0.0060 'International Tables Vol C Tables 4.2.6.8 and 6.1.1.4'

loop_
_geom_angle_atom_site_label_1
_geom_angle_atom_site_label_2
_geom_angle_atom_site_label_3
_geom_angle
C7 O2 C9 110.8(3)
C5 N1 C11 124.6(4)
C8 N1 C5 111.6(4)
C8 N1 C11 123.7(5)
C7 N2 C10 106.9(3)
C13 N2 C7 121.1(3)
C13 N2 C10 120.8(3)
C2 C1 H1 121.1
C6 C1 H1 121.1
C6 C1 C2 117.9(5)
C1 C2 H2 120.0
C3 C2 C1 120.0(5)
C3 C2 H2 120.0
C2 C3 H3 118.9
C4 C3 C2 122.2(5)
C4 C3 H3 118.9
C3 C4 H4 121.3
C3 C4 C5 117.5(5)
C5 C4 H4 121.3
N1 C5 C6 110.4(4)
C4 C5 N1 128.6(5)
C4 C5 C6 121.0(5)
C1 C6 C5 121.4(4)
C1 C6 C7 130.7(4)
C5 C6 C7 107.8(4)
O2 C7 N2 104.8(3)
O2 C7 C6 110.0(3)
O2 C7 C8 107.5(3)
N2 C7 C6 117.6(4)
N2 C7 C8 114.0(3)
C6 C7 C8 102.7(4)
O1 C8 N1 126.6(5)
O1 C8 C7 126.0(5)
N1 C8 C7 107.4(4)
O2 C9 H9 109.2
O2 C9 C10 104.1(3)
O2 C9 C12 109.1(4)
C10 C9 H9 109.2
C12 C9 H9 109.2
C12 C9 C10 115.7(4)
N2 C10 C9 102.1(3)
N2 C10 H10A 111.3
N2 C10 H10B 111.3
C9 C10 H10A 111.3
C9 C10 H10B 111.3
H10A C10 H10B 109.2
N1 C11 H11A 109.5
N1 C11 H11B 109.5
N1 C11 H11C 109.5
H11A C11 H11B 109.5
H11A C11 H11C 109.5
H11B C11 H11C 109.5
C9 C12 H12A 109.5
C9 C12 H12B 109.5
C9 C12 H12C 109.5
H12A C12 H12B 109.5
H12A C12 H12C 109.5
H12B C12 H12C 109.5
N2 C13 C14 120.3(4)
C18 C13 N2 122.6(4)
C18 C13 C14 117.0(4)
C13 C14 H14 119.6
C15 C14 C13 120.8(4)
C15 C14 H14 119.6
C14 C15 H15 118.6
C14 C15 C16 122.7(4)
C16 C15 H15 118.6
C15 C16 C19 121.5(4)
C17 C16 C15 116.5(4)
C17 C16 C19 121.9(5)
C16 C17 H17 118.7
C16 C17 C18 122.6(4)
C18 C17 H17 118.7
C13 C18 C17 120.2(4)
C13 C18 H18 119.9
C17 C18 H18 119.9
C16 C19 H19A 109.5
C16 C19 H19B 109.5
C16 C19 H19C 109.5
H19A C19 H19B 109.5
H19A C19 H19C 109.5
H19B C19 H19C 109.5

loop_
_geom_bond_atom_site_label_1
_geom_bond_atom_site_label_2
_geom_bond_distance
O1 C8 1.211(5)
O2 C7 1.421(5)
O2 C9 1.428(5)
N1 C5 1.390(6)
N1 C8 1.344(6)
N1 C11 1.454(6)
N2 C7 1.453(5)
N2 C10 1.453(5)
N2 C13 1.396(5)
C1 H1 0.9300
C1 C2 1.408(7)
C1 C6 1.345(6)
C2 H2 0.9300
C2 C3 1.371(8)
C3 H3 0.9300
C3 C4 1.370(8)
C4 H4 0.9300
C4 C5 1.371(6)
C5 C6 1.397(6)
C6 C7 1.484(6)
C7 C8 1.554(7)
C9 H9 0.9800
C9 C10 1.506(6)
C9 C12 1.504(6)
C10 H10A 0.9700
C10 H10B 0.9700
C11 H11A 0.9600
C11 H11B 0.9600
C11 H11C 0.9600
C12 H12A 0.9600
C12 H12B 0.9600
C12 H12C 0.9600
C13 C14 1.398(6)
C13 C18 1.386(5)
C14 H14 0.9300
C14 C15 1.367(6)
C15 H15 0.9300
C15 C16 1.372(6)
C16 C17 1.365(6)
C16 C19 1.506(6)
C17 H17 0.9300
C17 C18 1.392(6)
C18 H18 0.9300
C19 H19A 0.9600
C19 H19B 0.9600
C19 H19C 0.9600
